data_4336619
loop_
_publ_author_name
'Nian-Tzu Suen'
'Svilen Bobev'

_publ_section_title
;
 Synthesis and Structural Characterization of RE7Zn21Tt2 (RE = La-Nd; Tt =
 Ge, Sn, and Pb): New Structure Type Among the Polar Intermetallic Phases
;
_journal_name_full 'Inorganic Chemistry'
_journal_page_first 12731
_journal_page_last 12740
_journal_paper_doi 10.1021/ic4019844
_journal_volume 52
_journal_year 2013
_chemical_formula_moiety Nd7Zn21.54Sn1.46
_chemical_formula_sum 'Nd7 Sn1.46 Zn21.54'
_chemical_formula_weight 2591.3
_chemical_name_systematic
; 
 ? 
;
_space_group_IT_number 55
_symmetry_cell_setting orthorhombic
_symmetry_space_group_name_Hall '-P 2 2ab'
_symmetry_space_group_name_H-M 'P b a m'
_atom_sites_solution_primary direct
_atom_sites_solution_secondary difmap
_audit_creation_method SHELXL-97
_cell_angle_alpha 90.00
_cell_angle_beta 90.00
_cell_angle_gamma 90.00
_cell_formula_units_Z 2
_cell_length_a 15.5177(4)
_cell_length_b 17.1961(13)
_cell_length_c 4.4503(14)
_cell_measurement_reflns_used 5285
_cell_measurement_temperature 200(2)
_cell_measurement_theta_max 30.70
_cell_measurement_theta_min 2.63
_cell_volume 1187.5(4)
_computing_cell_refinement 'Bruker SAINT'
_computing_data_collection 'Bruker APEX2'
_computing_data_reduction 'Bruker SAINT'
_computing_molecular_graphics 'Bruker SHELXTL'
_computing_publication_material 'Bruker SHELXTL'
_computing_structure_refinement 'SHELXL-97 (Sheldrick, 2008)'
_computing_structure_solution 'SHELXS-97 (Sheldrick, 2008)'
_diffrn_ambient_temperature 200(2)
_diffrn_measured_fraction_theta_full 1.000
_diffrn_measured_fraction_theta_max 1.000
_diffrn_measurement_device_type 'Bruker APEX-II CCD'
_diffrn_measurement_method '\f and \w scans'
_diffrn_radiation_monochromator graphite
_diffrn_radiation_source 'fine-focus sealed tube'
_diffrn_radiation_type MoK\a
_diffrn_radiation_wavelength 0.71073
_diffrn_reflns_av_R_equivalents 0.0373
_diffrn_reflns_av_sigmaI/netI 0.0175
_diffrn_reflns_limit_h_max 19
_diffrn_reflns_limit_h_min -19
_diffrn_reflns_limit_k_max 21
_diffrn_reflns_limit_k_min -21
_diffrn_reflns_limit_l_max 5
_diffrn_reflns_limit_l_min -5
_diffrn_reflns_number 14063
_diffrn_reflns_theta_full 26.37
_diffrn_reflns_theta_max 26.37
_diffrn_reflns_theta_min 1.77
_exptl_absorpt_coefficient_mu 37.733
_exptl_absorpt_correction_T_max 0.2542
_exptl_absorpt_correction_T_min 0.2105
_exptl_absorpt_correction_type multi-scan
_exptl_crystal_colour silver
_exptl_crystal_density_diffrn 7.247
_exptl_crystal_description irregular
_exptl_crystal_F_000 2279
_exptl_crystal_size_max 0.06
_exptl_crystal_size_mid 0.05
_exptl_crystal_size_min 0.05
_refine_diff_density_max 1.032
_refine_diff_density_min -0.572
_refine_diff_density_rms 0.181
_refine_ls_extinction_coef 0.00077(3)
_refine_ls_extinction_expression Fc^*^=kFc[1+0.001xFc^2^\l^3^/sin(2\q)]^-1/4^
_refine_ls_extinction_method SHELXL
_refine_ls_goodness_of_fit_ref 1.101
_refine_ls_matrix_type full
_refine_ls_number_parameters 95
_refine_ls_number_reflns 1388
_refine_ls_number_restraints 0
_refine_ls_restrained_S_all 1.101
_refine_ls_R_factor_all 0.0175
_refine_ls_R_factor_gt 0.0154
_refine_ls_shift/su_max 0.001
_refine_ls_shift/su_mean 0.000
_refine_ls_structure_factor_coef Fsqd
_refine_ls_weighting_details 'calc w=1/[\s^2^(Fo^2^)+(0.0123P)^2^+1.3609P] where P=(Fo^2^+2Fc^2^)/3'
_refine_ls_weighting_scheme calc
_refine_ls_wR_factor_gt 0.0310
_refine_ls_wR_factor_ref 0.0317
_reflns_number_gt 1321
_reflns_number_total 1388
_reflns_threshold_expression >2sigma(I)
_cod_data_source_file ic4019844_si_002_07.cif
_cod_data_source_block NdZnSn
_cod_database_code 4336619

loop_
_symmetry_equiv_pos_as_xyz
'x, y, z'
'-x, -y, z'
'-x+1/2, y+1/2, -z'
'x+1/2, -y+1/2, -z'
'-x, -y, -z'
'x, y, -z'
'x-1/2, -y-1/2, z'
'-x-1/2, y-1/2, z'

loop_
_atom_site_label
_atom_site_type_symbol
_atom_site_fract_x
_atom_site_fract_y
_atom_site_fract_z
_atom_site_U_iso_or_equiv
_atom_site_adp_type
_atom_site_occupancy
_atom_site_symmetry_multiplicity
_atom_site_calc_flag
_atom_site_refinement_flags
Nd1 Nd 0.168486(18) 0.181276(17) 0.5000 0.00591(8) Uani 1 2 d S
Nd2 Nd 0.41516(2) 0.255132(18) 0.5000 0.00962(8) Uani 1 2 d S
Nd3 Nd 0.162986(19) 0.455311(17) 0.0000 0.00588(8) Uani 1 2 d S
Nd4 Nd 0.0000 0.0000 0.5000 0.00826(10) Uani 1 4 d S
Sn1 Sn 0.01862(3) 0.14190(2) 0.0000 0.00694(16) Uani 0.732(5) 2 d SP
Zn1 Zn 0.01862(3) 0.14190(2) 0.0000 0.00694(16) Uani 0.268(5) 2 d SP
Zn2 Zn 0.07308(4) 0.35997(4) 0.5000 0.01084(15) Uani 1 2 d S
Zn3 Zn 0.24800(4) 0.35354(4) 0.5000 0.01034(15) Uani 1 2 d S
Zn4 Zn 0.29843(4) 0.49363(4) 0.5000 0.01006(15) Uani 1 2 d S
Zn5 Zn 0.35211(4) 0.07958(4) 0.5000 0.01034(15) Uani 1 2 d S
Zn6 Zn 0.07763(4) 0.28679(4) 0.0000 0.00870(14) Uani 1 2 d S
Zn7 Zn 0.15637(4) 0.05141(4) 0.0000 0.00860(15) Uani 1 2 d S
Zn8 Zn 0.25666(4) 0.28109(4) 0.0000 0.00786(14) Uani 1 2 d S
Zn9 Zn 0.30477(4) 0.14148(4) 0.0000 0.00829(14) Uani 1 2 d S
Zn10 Zn 0.35748(4) 0.40149(4) 0.0000 0.01117(15) Uani 1 2 d S
Zn11 Zn 0.46620(4) 0.09792(4) 0.0000 0.01000(15) Uani 1 2 d S
Zn12 Zn 0.0000 0.5000 0.5000 0.0114(2) Uani 1 4 d S

loop_
_atom_site_aniso_label
_atom_site_aniso_U_11
_atom_site_aniso_U_22
_atom_site_aniso_U_33
_atom_site_aniso_U_23
_atom_site_aniso_U_13
_atom_site_aniso_U_12
Nd1 0.00689(15) 0.00507(16) 0.00577(15) 0.000 0.000 -0.00045(11)
Nd2 0.00759(16) 0.01109(17) 0.01019(16) 0.000 0.000 -0.00207(12)
Nd3 0.00685(15) 0.00478(16) 0.00601(15) 0.000 0.000 -0.00010(11)
Nd4 0.0092(2) 0.0063(2) 0.0092(2) 0.000 0.000 -0.00152(17)
Sn1 0.0068(2) 0.0050(2) 0.0090(2) 0.000 0.000 -0.00010(16)
Zn1 0.0068(2) 0.0050(2) 0.0090(2) 0.000 0.000 -0.00010(16)
Zn2 0.0154(4) 0.0096(4) 0.0075(3) 0.000 0.000 -0.0034(3)
Zn3 0.0160(4) 0.0069(3) 0.0082(3) 0.000 0.000 0.0027(3)
Zn4 0.0105(3) 0.0117(4) 0.0080(3) 0.000 0.000 -0.0042(3)
Zn5 0.0158(4) 0.0075(3) 0.0077(3) 0.000 0.000 0.0009(3)
Zn6 0.0115(3) 0.0063(3) 0.0083(3) 0.000 0.000 0.0012(3)
Zn7 0.0123(3) 0.0059(3) 0.0076(3) 0.000 0.000 0.0009(3)
Zn8 0.0108(3) 0.0050(3) 0.0077(3) 0.000 0.000 -0.0009(3)
Zn9 0.0101(3) 0.0069(3) 0.0079(3) 0.000 0.000 0.0019(3)
Zn10 0.0113(3) 0.0070(3) 0.0151(4) 0.000 0.000 0.0000(3)
Zn11 0.0081(3) 0.0100(3) 0.0119(3) 0.000 0.000 -0.0017(3)
Zn12 0.0107(5) 0.0112(5) 0.0123(5) 0.000 0.000 0.0010(4)

loop_
_atom_type_symbol
_atom_type_description
_atom_type_scat_dispersion_real
_atom_type_scat_dispersion_imag
_atom_type_scat_source
Zn Zn 0.2839 1.4301 'International Tables Vol C Tables 4.2.6.8 and 6.1.1.4'
Sn Sn -0.6537 1.4246 'International Tables Vol C Tables 4.2.6.8 and 6.1.1.4'
Nd Nd -0.1943 3.0179 'International Tables Vol C Tables 4.2.6.8 and 6.1.1.4'

loop_
_geom_angle_atom_site_label_1
_geom_angle_atom_site_label_2
_geom_angle_atom_site_label_3
_geom_angle
_geom_angle_site_symmetry_1
_geom_angle_site_symmetry_3
Zn8 Nd1 Zn8 90.78(3) . 1_556
Zn8 Nd1 Zn9 47.269(18) . .
Zn8 Nd1 Zn9 109.19(2) 1_556 .
Zn8 Nd1 Zn9 109.19(2) . 1_556
Zn8 Nd1 Zn9 47.269(18) 1_556 1_556
Zn9 Nd1 Zn9 90.06(3) . 1_556
Zn8 Nd1 Zn7 84.99(2) . .
Zn8 Nd1 Zn7 156.34(2) 1_556 .
Zn9 Nd1 Zn7 52.245(18) . .
Zn9 Nd1 Zn7 112.62(2) 1_556 .
Zn8 Nd1 Zn7 156.34(2) . 1_556
Zn8 Nd1 Zn7 85.00(2) 1_556 1_556
Zn9 Nd1 Zn7 112.62(2) . 1_556
Zn9 Nd1 Zn7 52.245(18) 1_556 1_556
Zn7 Nd1 Zn7 89.59(3) . 1_556
Zn8 Nd1 Zn6 52.136(18) . .
Zn8 Nd1 Zn6 112.13(2) 1_556 .
Zn9 Nd1 Zn6 85.85(2) . .
Zn9 Nd1 Zn6 155.78(2) 1_556 .
Zn7 Nd1 Zn6 83.38(2) . .
Zn7 Nd1 Zn6 149.89(2) 1_556 .
Zn8 Nd1 Zn6 112.13(2) . 1_556
Zn8 Nd1 Zn6 52.135(18) 1_556 1_556
Zn9 Nd1 Zn6 155.78(2) . 1_556
Zn9 Nd1 Zn6 85.85(2) 1_556 1_556
Zn7 Nd1 Zn6 149.89(2) . 1_556
Zn7 Nd1 Zn6 83.38(2) 1_556 1_556
Zn6 Nd1 Zn6 88.16(3) . 1_556
Zn8 Nd1 Zn3 47.527(13) . .
Zn8 Nd1 Zn3 47.527(13) 1_556 .
Zn9 Nd1 Zn3 86.691(16) . .
Zn9 Nd1 Zn3 86.691(16) 1_556 .
Zn7 Nd1 Zn3 132.504(14) . .
Zn7 Nd1 Zn3 132.504(14) 1_556 .
Zn6 Nd1 Zn3 69.259(15) . .
Zn6 Nd1 Zn3 69.257(15) 1_556 .
Zn8 Nd1 Zn4 118.263(15) . 3_546
Zn8 Nd1 Zn4 118.264(15) 1_556 3_546
Zn9 Nd1 Zn4 71.306(15) . 3_546
Zn9 Nd1 Zn4 71.306(15) 1_556 3_546
Zn7 Nd1 Zn4 46.451(13) . 3_546
Zn7 Nd1 Zn4 46.451(13) 1_556 3_546
Zn6 Nd1 Zn4 129.010(14) . 3_546
Zn6 Nd1 Zn4 129.011(14) 1_556 3_546
Zn3 Nd1 Zn4 148.346(19) . 3_546
Zn8 Nd1 Zn1 154.717(17) . 1_556
Zn8 Nd1 Zn1 86.61(2) 1_556 1_556
Zn9 Nd1 Zn1 155.404(18) . 1_556
Zn9 Nd1 Zn1 87.25(2) 1_556 1_556
Zn7 Nd1 Zn1 106.798(19) . 1_556
Zn7 Nd1 Zn1 48.368(16) 1_556 1_556
Zn6 Nd1 Zn1 106.009(19) . 1_556
Zn6 Nd1 Zn1 48.280(16) 1_556 1_556
Zn3 Nd1 Zn1 117.511(13) . 1_556
Zn4 Nd1 Zn1 84.709(13) 3_546 1_556
Zn8 Nd1 Sn1 154.717(17) . 1_556
Zn8 Nd1 Sn1 86.61(2) 1_556 1_556
Zn9 Nd1 Sn1 155.404(18) . 1_556
Zn9 Nd1 Sn1 87.25(2) 1_556 1_556
Zn7 Nd1 Sn1 106.798(19) . 1_556
Zn7 Nd1 Sn1 48.368(16) 1_556 1_556
Zn6 Nd1 Sn1 106.009(19) . 1_556
Zn6 Nd1 Sn1 48.280(16) 1_556 1_556
Zn3 Nd1 Sn1 117.511(13) . 1_556
Zn4 Nd1 Sn1 84.709(13) 3_546 1_556
Zn1 Nd1 Sn1 0.000(18) 1_556 1_556
Zn3 Nd2 Zn2 174.19(2) . 7_665
Zn3 Nd2 Zn5 105.16(2) . .
Zn2 Nd2 Zn5 69.030(19) 7_665 .
Zn3 Nd2 Zn1 96.631(14) . 7_666
Zn2 Nd2 Zn1 87.608(14) 7_665 7_666
Zn5 Nd2 Zn1 131.866(12) . 7_666
Zn3 Nd2 Sn1 96.631(14) . 7_666
Zn2 Nd2 Sn1 87.608(14) 7_665 7_666
Zn5 Nd2 Sn1 131.866(12) . 7_666
Zn1 Nd2 Sn1 0.000(13) 7_666 7_666
Zn3 Nd2 Zn1 96.631(14) . 7_665
Zn2 Nd2 Zn1 87.608(14) 7_665 7_665
Zn5 Nd2 Zn1 131.866(12) . 7_665
Zn1 Nd2 Zn1 85.91(2) 7_666 7_665
Sn1 Nd2 Zn1 85.91(2) 7_666 7_665
Zn3 Nd2 Sn1 96.631(14) . 7_665
Zn2 Nd2 Sn1 87.608(14) 7_665 7_665
Zn5 Nd2 Sn1 131.866(12) . 7_665
Zn1 Nd2 Sn1 85.91(2) 7_666 7_665
Sn1 Nd2 Sn1 85.91(2) 7_666 7_665
Zn1 Nd2 Sn1 0.000(13) 7_665 7_665
Zn3 Nd2 Zn8 46.496(13) . .
Zn2 Nd2 Zn8 130.960(14) 7_665 .
Zn5 Nd2 Zn8 84.275(16) . .
Zn1 Nd2 Zn8 137.907(18) 7_666 .
Sn1 Nd2 Zn8 137.907(18) 7_666 .
Zn1 Nd2 Zn8 80.558(18) 7_665 .
Sn1 Nd2 Zn8 80.558(18) 7_665 .
Zn3 Nd2 Zn8 46.496(13) . 1_556
Zn2 Nd2 Zn8 130.960(14) 7_665 1_556
Zn5 Nd2 Zn8 84.276(16) . 1_556
Zn1 Nd2 Zn8 80.558(18) 7_666 1_556
Sn1 Nd2 Zn8 80.558(18) 7_666 1_556
Zn1 Nd2 Zn8 137.906(18) 7_665 1_556
Sn1 Nd2 Zn8 137.906(18) 7_665 1_556
Zn8 Nd2 Zn8 83.35(2) . 1_556
Zn3 Nd2 Zn9 83.844(16) . 1_556
Zn2 Nd2 Zn9 91.752(16) 7_665 1_556
Zn5 Nd2 Zn9 45.751(13) . 1_556
Zn1 Nd2 Zn9 96.47(2) 7_666 1_556
Sn1 Nd2 Zn9 96.47(2) 7_666 1_556
Zn1 Nd2 Zn9 177.512(12) 7_665 1_556
Sn1 Nd2 Zn9 177.512(12) 7_665 1_556
Zn8 Nd2 Zn9 98.08(2) . 1_556
Zn8 Nd2 Zn9 43.595(17) 1_556 1_556
Zn3 Nd2 Zn9 83.844(16) . .
Zn2 Nd2 Zn9 91.752(16) 7_665 .
Zn5 Nd2 Zn9 45.751(13) . .
Zn1 Nd2 Zn9 177.512(12) 7_666 .
Sn1 Nd2 Zn9 177.512(12) 7_666 .
Zn1 Nd2 Zn9 96.47(2) 7_665 .
Sn1 Nd2 Zn9 96.47(2) 7_665 .
Zn8 Nd2 Zn9 43.594(17) . .
Zn8 Nd2 Zn9 98.08(2) 1_556 .
Zn9 Nd2 Zn9 81.14(2) 1_556 .
Zn3 Nd2 Zn6 136.763(13) . 7_666
Zn2 Nd2 Zn6 45.412(13) 7_665 7_666
Zn5 Nd2 Zn6 91.526(16) . 7_666
Zn1 Nd2 Zn6 46.558(15) 7_666 7_666
Sn1 Nd2 Zn6 46.558(15) 7_666 7_666
Zn1 Nd2 Zn6 101.194(19) 7_665 7_666
Sn1 Nd2 Zn6 101.194(19) 7_665 7_666
Zn8 Nd2 Zn6 175.510(18) . 7_666
Zn8 Nd2 Zn6 97.85(2) 1_556 7_666
Zn9 Nd2 Zn6 80.009(19) 1_556 7_666
Zn9 Nd2 Zn6 131.923(19) . 7_666
Zn5 Nd3 Zn5 91.97(3) 3_556 3
Zn5 Nd3 Zn2 148.05(2) 3_556 1_554
Zn5 Nd3 Zn2 79.32(2) 3 1_554
Zn5 Nd3 Zn2 79.33(2) 3_556 .
Zn5 Nd3 Zn2 148.05(2) 3 .
Zn2 Nd3 Zn2 91.89(3) 1_554 .
Zn5 Nd3 Zn3 158.65(2) 3_556 1_554
Zn5 Nd3 Zn3 84.64(2) 3 1_554
Zn2 Nd3 Zn3 51.800(19) 1_554 1_554
Zn2 Nd3 Zn3 113.93(2) . 1_554
Zn5 Nd3 Zn3 84.64(2) 3_556 .
Zn5 Nd3 Zn3 158.65(2) 3 .
Zn2 Nd3 Zn3 113.93(2) 1_554 .
Zn2 Nd3 Zn3 51.80(2) . .
Zn3 Nd3 Zn3 90.87(3) 1_554 .
Zn5 Nd3 Zn4 52.724(19) 3_556 .
Zn5 Nd3 Zn4 114.62(2) 3 .
Zn2 Nd3 Zn4 157.63(2) 1_554 .
Zn2 Nd3 Zn4 84.44(2) . .
Zn3 Nd3 Zn4 109.92(2) 1_554 .
Zn3 Nd3 Zn4 47.780(19) . .
Zn5 Nd3 Zn4 114.62(2) 3_556 1_554
Zn5 Nd3 Zn4 52.723(19) 3 1_554
Zn2 Nd3 Zn4 84.44(2) 1_554 1_554
Zn2 Nd3 Zn4 157.63(2) . 1_554
Zn3 Nd3 Zn4 47.780(19) 1_554 1_554
Zn3 Nd3 Zn4 109.92(2) . 1_554
Zn4 Nd3 Zn4 90.58(3) . 1_554
Zn5 Nd3 Zn10 105.954(17) 3_556 .
Zn5 Nd3 Zn10 105.954(17) 3 .
Zn2 Nd3 Zn10 105.996(17) 1_554 .
Zn2 Nd3 Zn10 105.995(17) . .
Zn3 Nd3 Zn10 55.380(15) 1_554 .
Zn3 Nd3 Zn10 55.380(15) . .
Zn4 Nd3 Zn10 54.544(15) . .
Zn4 Nd3 Zn10 54.544(15) 1_554 .
Zn5 Nd3 Zn11 54.362(15) 3_556 3
Zn5 Nd3 Zn11 54.362(15) 3 3
Zn2 Nd3 Zn11 97.168(17) 1_554 3
Zn2 Nd3 Zn11 97.168(17) . 3
Zn3 Nd3 Zn11 134.521(13) 1_554 3
Zn3 Nd3 Zn11 134.521(13) . 3
Zn4 Nd3 Zn11 105.184(17) . 3
Zn4 Nd3 Zn11 105.184(17) 1_554 3
Zn10 Nd3 Zn11 146.31(2) . 3
Zn5 Nd3 Zn6 126.636(15) 3_556 .
Zn5 Nd3 Zn6 126.636(15) 3 .
Zn2 Nd3 Zn6 48.015(14) 1_554 .
Zn2 Nd3 Zn6 48.015(14) . .
Zn3 Nd3 Zn6 70.486(16) 1_554 .
Zn3 Nd3 Zn6 70.486(16) . .
Zn4 Nd3 Zn6 118.063(16) . .
Zn4 Nd3 Zn6 118.064(16) 1_554 .
Zn10 Nd3 Zn6 97.513(19) . .
Zn11 Nd3 Zn6 116.173(19) 3 .
Zn5 Nd3 Zn11 97.227(17) 3_556 7_565
Zn5 Nd3 Zn11 97.227(17) 3 7_565
Zn2 Nd3 Zn11 54.290(15) 1_554 7_565
Zn2 Nd3 Zn11 54.289(15) . 7_565
Zn3 Nd3 Zn11 104.108(17) 1_554 7_565
Zn3 Nd3 Zn11 104.107(17) . 7_565
Zn4 Nd3 Zn11 134.703(13) . 7_565
Zn4 Nd3 Zn11 134.704(13) 1_554 7_565
Zn10 Nd3 Zn11 146.26(2) . 7_565
Zn11 Nd3 Zn11 67.42(2) 3 7_565
Zn6 Nd3 Zn11 48.752(17) . 7_565
Zn4 Nd4 Zn4 180.0 7_565 3_546
Zn4 Nd4 Zn1 86.483(12) 7_565 5
Zn4 Nd4 Zn1 93.517(12) 3_546 5
Zn4 Nd4 Zn1 93.517(12) 7_565 1_556
Zn4 Nd4 Zn1 86.483(12) 3_546 1_556
Zn1 Nd4 Zn1 180.000(18) 5 1_556
Zn4 Nd4 Sn1 86.483(12) 7_565 5
Zn4 Nd4 Sn1 93.517(12) 3_546 5
Zn1 Nd4 Sn1 0.000(10) 5 5
Zn1 Nd4 Sn1 180.000(10) 1_556 5
Zn4 Nd4 Sn1 93.517(12) 7_565 1_556
Zn4 Nd4 Sn1 86.483(12) 3_546 1_556
Zn1 Nd4 Sn1 180.000(18) 5 1_556
Zn1 Nd4 Sn1 0.000(18) 1_556 1_556
Sn1 Nd4 Sn1 180.000(18) 5 1_556
Zn4 Nd4 Zn1 86.483(12) 7_565 5_556
Zn4 Nd4 Zn1 93.517(12) 3_546 5_556
Zn1 Nd4 Zn1 84.33(2) 5 5_556
Zn1 Nd4 Zn1 95.67(2) 1_556 5_556
Sn1 Nd4 Zn1 84.33(2) 5 5_556
Sn1 Nd4 Zn1 95.67(2) 1_556 5_556
Zn4 Nd4 Sn1 86.483(12) 7_565 5_556
Zn4 Nd4 Sn1 93.517(12) 3_546 5_556
Zn1 Nd4 Sn1 84.33(2) 5 5_556
Zn1 Nd4 Sn1 95.67(2) 1_556 5_556
Sn1 Nd4 Sn1 84.33(2) 5 5_556
Sn1 Nd4 Sn1 95.67(2) 1_556 5_556
Zn1 Nd4 Sn1 0.000(17) 5_556 5_556
Zn4 Nd4 Sn1 93.517(12) 7_565 .
Zn4 Nd4 Sn1 86.483(12) 3_546 .
Zn1 Nd4 Sn1 95.67(2) 5 .
Zn1 Nd4 Sn1 84.33(2) 1_556 .
Sn1 Nd4 Sn1 95.67(2) 5 .
Sn1 Nd4 Sn1 84.33(2) 1_556 .
Zn1 Nd4 Sn1 180.0 5_556 .
Sn1 Nd4 Sn1 180.0 5_556 .
Zn4 Nd4 Zn7 45.389(13) 7_565 5
Zn4 Nd4 Zn7 134.611(12) 3_546 5
Zn1 Nd4 Zn7 46.282(14) 5 5
Zn1 Nd4 Zn7 133.718(14) 1_556 5
Sn1 Nd4 Zn7 46.282(14) 5 5
Sn1 Nd4 Zn7 133.718(14) 1_556 5
Zn1 Nd4 Zn7 100.673(17) 5_556 5
Sn1 Nd4 Zn7 100.673(17) 5_556 5
Sn1 Nd4 Zn7 79.327(17) . 5
Zn4 Nd4 Zn7 134.611(12) 7_565 1_556
Zn4 Nd4 Zn7 45.389(13) 3_546 1_556
Zn1 Nd4 Zn7 133.718(14) 5 1_556
Zn1 Nd4 Zn7 46.282(14) 1_556 1_556
Sn1 Nd4 Zn7 133.718(14) 5 1_556
Sn1 Nd4 Zn7 46.282(14) 1_556 1_556
Zn1 Nd4 Zn7 79.327(17) 5_556 1_556
Sn1 Nd4 Zn7 79.327(17) 5_556 1_556
Sn1 Nd4 Zn7 100.673(17) . 1_556
Zn7 Nd4 Zn7 180.000(15) 5 1_556
Zn10 Sn1 Zn7 127.33(3) 7_565 .
Zn10 Sn1 Zn6 126.80(3) 7_565 .
Zn7 Sn1 Zn6 105.87(2) . .
Zn10 Sn1 Nd2 71.574(15) 7_565 7_565
Zn7 Sn1 Nd2 135.773(12) . 7_565
Zn6 Sn1 Nd2 70.165(14) . 7_565
Zn10 Sn1 Nd2 71.574(15) 7_565 7_564
Zn7 Sn1 Nd2 135.773(12) . 7_564
Zn6 Sn1 Nd2 70.165(14) . 7_564
Nd2 Sn1 Nd2 85.91(2) 7_565 7_564
Zn10 Sn1 Nd1 137.426(11) 7_565 .
Zn7 Sn1 Nd1 63.225(14) . .
Zn6 Sn1 Nd1 64.077(13) . .
Nd2 Sn1 Nd1 76.997(15) 7_565 .
Nd2 Sn1 Nd1 134.185(17) 7_564 .
Zn10 Sn1 Nd1 137.426(11) 7_565 1_554
Zn7 Sn1 Nd1 63.225(14) . 1_554
Zn6 Sn1 Nd1 64.078(13) . 1_554
Nd2 Sn1 Nd1 134.185(17) 7_565 1_554
Nd2 Sn1 Nd1 76.998(15) 7_564 1_554
Nd1 Sn1 Nd1 85.15(2) . 1_554
Zn10 Sn1 Nd4 72.903(14) 7_565 1_554
Zn7 Sn1 Nd4 68.731(14) . 1_554
Zn6 Sn1 Nd4 136.135(11) . 1_554
Nd2 Sn1 Nd4 144.454(16) 7_565 1_554
Nd2 Sn1 Nd4 84.196(16) 7_564 1_554
Nd1 Sn1 Nd4 131.857(16) . 1_554
Nd1 Sn1 Nd4 76.057(14) 1_554 1_554
Zn10 Sn1 Nd4 72.903(14) 7_565 .
Zn7 Sn1 Nd4 68.731(14) . .
Zn6 Sn1 Nd4 136.135(11) . .
Nd2 Sn1 Nd4 84.196(16) 7_565 .
Nd2 Sn1 Nd4 144.454(16) 7_564 .
Nd1 Sn1 Nd4 76.057(14) . .
Nd1 Sn1 Nd4 131.857(16) 1_554 .
Nd4 Sn1 Nd4 84.33(2) 1_554 .
Zn6 Zn2 Zn6 120.94(4) 1_556 .
Zn6 Zn2 Zn12 117.19(2) 1_556 .
Zn6 Zn2 Zn12 117.19(2) . .
Zn6 Zn2 Zn3 87.27(2) 1_556 .
Zn6 Zn2 Zn3 87.27(2) . .
Zn12 Zn2 Zn3 117.55(3) . .
Zn6 Zn2 Zn11 144.62(3) 1_556 7_565
Zn6 Zn2 Zn11 57.67(2) . 7_565
Zn12 Zn2 Zn11 61.654(19) . 7_565
Zn3 Zn2 Zn11 126.018(19) . 7_565
Zn6 Zn2 Zn11 57.67(2) 1_556 7_566
Zn6 Zn2 Zn11 144.61(3) . 7_566
Zn12 Zn2 Zn11 61.654(19) . 7_566
Zn3 Zn2 Zn11 126.018(19) . 7_566
Zn11 Zn2 Zn11 101.76(3) 7_565 7_566
Zn6 Zn2 Nd3 67.84(2) 1_556 1_556
Zn6 Zn2 Nd3 150.86(3) . 1_556
Zn12 Zn2 Nd3 73.317(16) . 1_556
Zn3 Zn2 Nd3 64.614(17) . 1_556
Zn11 Zn2 Nd3 133.19(3) 7_565 1_556
Zn11 Zn2 Nd3 64.488(19) 7_566 1_556
Zn6 Zn2 Nd3 150.86(3) 1_556 .
Zn6 Zn2 Nd3 67.84(2) . .
Zn12 Zn2 Nd3 73.316(16) . .
Zn3 Zn2 Nd3 64.614(17) . .
Zn11 Zn2 Nd3 64.487(19) 7_565 .
Zn11 Zn2 Nd3 133.19(3) 7_566 .
Nd3 Zn2 Nd3 91.89(3) 1_556 .
Zn6 Zn2 Nd2 73.28(2) 1_556 7_565
Zn6 Zn2 Nd2 73.28(2) . 7_565
Zn12 Zn2 Nd2 103.71(2) . 7_565
Zn3 Zn2 Nd2 138.74(3) . 7_565
Zn11 Zn2 Nd2 73.07(2) 7_565 7_565
Zn11 Zn2 Nd2 73.07(2) 7_566 7_565
Nd3 Zn2 Nd2 133.101(14) 1_556 7_565
Nd3 Zn2 Nd2 133.101(14) . 7_565
Zn6 Zn2 Nd1 62.92(2) 1_556 .
Zn6 Zn2 Nd1 62.91(2) . .
Zn12 Zn2 Nd1 179.49(3) . .
Zn3 Zn2 Nd1 61.94(2) . .
Zn11 Zn2 Nd1 118.58(2) 7_565 .
Zn11 Zn2 Nd1 118.58(2) 7_566 .
Nd3 Zn2 Nd1 106.346(18) 1_556 .
Nd3 Zn2 Nd1 106.348(18) . .
Nd2 Zn2 Nd1 76.797(17) 7_565 .
Zn4 Zn3 Zn8 116.60(2) . 1_556
Zn4 Zn3 Zn8 116.60(2) . .
Zn8 Zn3 Zn8 121.23(4) 1_556 .
Zn4 Zn3 Zn2 105.66(3) . .
Zn8 Zn3 Zn2 94.15(2) 1_556 .
Zn8 Zn3 Zn2 94.15(2) . .
Zn4 Zn3 Zn10 63.35(2) . 1_556
Zn8 Zn3 Zn10 56.14(2) 1_556 1_556
Zn8 Zn3 Zn10 140.49(3) . 1_556
Zn2 Zn3 Zn10 124.76(2) . 1_556
Zn4 Zn3 Zn10 63.35(2) . .
Zn8 Zn3 Zn10 140.49(3) 1_556 .
Zn8 Zn3 Zn10 56.14(2) . .
Zn2 Zn3 Zn10 124.76(2) . .
Zn10 Zn3 Zn10 99.36(3) 1_556 .
Zn4 Zn3 Nd2 105.13(3) . .
Zn8 Zn3 Nd2 71.90(2) 1_556 .
Zn8 Zn3 Nd2 71.90(2) . .
Zn2 Zn3 Nd2 149.21(3) . .
Zn10 Zn3 Nd2 70.540(19) 1_556 .
Zn10 Zn3 Nd2 70.539(19) . .
Zn4 Zn3 Nd3 66.270(17) . 1_556
Zn8 Zn3 Nd3 71.02(2) 1_556 1_556
Zn8 Zn3 Nd3 156.40(3) . 1_556
Zn2 Zn3 Nd3 63.586(16) . 1_556
Zn10 Zn3 Nd3 62.893(19) 1_556 1_556
Zn10 Zn3 Nd3 129.11(3) . 1_556
Nd2 Zn3 Nd3 131.295(15) . 1_556
Zn4 Zn3 Nd3 66.270(17) . .
Zn8 Zn3 Nd3 156.40(3) 1_556 .
Zn8 Zn3 Nd3 71.02(2) . .
Zn2 Zn3 Nd3 63.586(16) . .
Zn10 Zn3 Nd3 129.11(3) 1_556 .
Zn10 Zn3 Nd3 62.894(19) . .
Nd2 Zn3 Nd3 131.295(15) . .
Nd3 Zn3 Nd3 90.87(3) 1_556 .
Zn4 Zn3 Nd1 175.38(3) . .
Zn8 Zn3 Nd1 64.52(2) 1_556 .
Zn8 Zn3 Nd1 64.52(2) . .
Zn2 Zn3 Nd1 69.72(2) . .
Zn10 Zn3 Nd1 118.99(2) 1_556 .
Zn10 Zn3 Nd1 118.99(2) . .
Nd2 Zn3 Nd1 79.494(18) . .
Nd3 Zn3 Nd1 110.782(18) 1_556 .
Nd3 Zn3 Nd1 110.783(18) . .
Zn3 Zn4 Zn7 117.27(2) . 3_556
Zn3 Zn4 Zn7 117.27(2) . 3
Zn7 Zn4 Zn7 122.67(4) 3_556 3
Zn3 Zn4 Zn5 104.33(3) . 3_556
Zn7 Zn4 Zn5 91.39(2) 3_556 3_556
Zn7 Zn4 Zn5 91.39(2) 3 3_556
Zn3 Zn4 Zn10 64.86(2) . 1_556
Zn7 Zn4 Zn10 56.62(2) 3_556 1_556
Zn7 Zn4 Zn10 143.63(3) 3 1_556
Zn5 Zn4 Zn10 124.25(2) 3_556 1_556
Zn3 Zn4 Zn10 64.86(2) . .
Zn7 Zn4 Zn10 143.63(3) 3_556 .
Zn7 Zn4 Zn10 56.62(2) 3 .
Zn5 Zn4 Zn10 124.25(2) 3_556 .
Zn10 Zn4 Zn10 101.12(3) 1_556 .
Zn3 Zn4 Nd4 110.00(3) . 3_556
Zn7 Zn4 Nd4 73.13(2) 3_556 3_556
Zn7 Zn4 Nd4 73.13(2) 3 3_556
Zn5 Zn4 Nd4 145.67(3) 3_556 3_556
Zn10 Zn4 Nd4 72.628(19) 1_556 3_556
Zn10 Zn4 Nd4 72.628(19) . 3_556
Zn3 Zn4 Nd3 65.951(17) . .
Zn7 Zn4 Nd3 153.10(3) 3_556 .
Zn7 Zn4 Nd3 69.18(2) 3 .
Zn5 Zn4 Nd3 62.953(16) 3_556 .
Zn10 Zn4 Nd3 130.29(3) 1_556 .
Zn10 Zn4 Nd3 63.185(19) . .
Nd4 Zn4 Nd3 132.706(14) 3_556 .
Zn3 Zn4 Nd3 65.949(17) . 1_556
Zn7 Zn4 Nd3 69.18(2) 3_556 1_556
Zn7 Zn4 Nd3 153.10(3) 3 1_556
Zn5 Zn4 Nd3 62.954(16) 3_556 1_556
Zn10 Zn4 Nd3 63.184(19) 1_556 1_556
Zn10 Zn4 Nd3 130.29(3) . 1_556
Nd4 Zn4 Nd3 132.706(14) 3_556 1_556
Nd3 Zn4 Nd3 90.58(3) . 1_556
Zn3 Zn4 Nd1 171.05(3) . 3_556
Zn7 Zn4 Nd1 64.50(2) 3_556 3_556
Zn7 Zn4 Nd1 64.50(2) 3 3_556
Zn5 Zn4 Nd1 66.72(2) 3_556 3_556
Zn10 Zn4 Nd1 119.55(2) 1_556 3_556
Zn10 Zn4 Nd1 119.55(2) . 3_556
Nd4 Zn4 Nd1 78.953(16) 3_556 3_556
Nd3 Zn4 Nd1 108.259(17) . 3_556
Nd3 Zn4 Nd1 108.260(17) 1_556 3_556
Zn9 Zn5 Zn9 119.67(4) . 1_556
Zn9 Zn5 Zn12 117.19(2) . 3_546
Zn9 Zn5 Zn12 117.19(2) 1_556 3_546
Zn9 Zn5 Zn4 88.85(2) . 3_546
Zn9 Zn5 Zn4 88.85(2) 1_556 3_546
Zn12 Zn5 Zn4 116.87(3) 3_546 3_546
Zn9 Zn5 Zn11 57.22(2) . .
Zn9 Zn5 Zn11 143.46(3) 1_556 .
Zn12 Zn5 Zn11 61.637(19) 3_546 .
Zn4 Zn5 Zn11 125.581(19) 3_546 .
Zn9 Zn5 Zn11 143.46(3) . 1_556
Zn9 Zn5 Zn11 57.22(2) 1_556 1_556
Zn12 Zn5 Zn11 61.637(18) 3_546 1_556
Zn4 Zn5 Zn11 125.582(19) 3_546 1_556
Zn11 Zn5 Zn11 102.11(3) . 1_556
Zn9 Zn5 Nd3 69.04(2) . 3_545
Zn9 Zn5 Nd3 152.35(3) 1_556 3_545
Zn12 Zn5 Nd3 73.219(16) 3_546 3_545
Zn4 Zn5 Nd3 64.324(17) 3_546 3_545
Zn11 Zn5 Nd3 64.127(19) . 3_545
Zn11 Zn5 Nd3 133.03(3) 1_556 3_545
Zn9 Zn5 Nd3 152.35(3) . 3_546
Zn9 Zn5 Nd3 69.04(2) 1_556 3_546
Zn12 Zn5 Nd3 73.219(15) 3_546 3_546
Zn4 Zn5 Nd3 64.324(17) 3_546 3_546
Zn11 Zn5 Nd3 133.02(3) . 3_546
Zn11 Zn5 Nd3 64.128(19) 1_556 3_546
Nd3 Zn5 Nd3 91.97(3) 3_545 3_546
Zn9 Zn5 Nd2 72.22(2) . .
Zn9 Zn5 Nd2 72.21(2) 1_556 .
Zn12 Zn5 Nd2 102.85(2) 3_546 .
Zn4 Zn5 Nd2 140.28(3) 3_546 .
Zn11 Zn5 Nd2 72.804(19) . .
Zn11 Zn5 Nd2 72.804(19) 1_556 .
Nd3 Zn5 Nd2 132.874(14) 3_545 .
Nd3 Zn5 Nd2 132.874(14) 3_546 .
Zn9 Zn5 Nd1 62.64(2) . .
Zn9 Zn5 Nd1 62.64(2) 1_556 .
Zn12 Zn5 Nd1 179.27(3) 3_546 .
Zn4 Zn5 Nd1 63.86(2) 3_546 .
Zn11 Zn5 Nd1 118.02(2) . .
Zn11 Zn5 Nd1 118.02(2) 1_556 .
Nd3 Zn5 Nd1 107.263(17) 3_545 .
Nd3 Zn5 Nd1 107.263(17) 3_546 .
Nd2 Zn5 Nd1 76.421(17) . .
Zn2 Zn6 Zn2 120.94(4) . 1_554
Zn2 Zn6 Zn11 67.11(2) . 7_565
Zn2 Zn6 Zn11 67.11(2) 1_554 7_565
Zn2 Zn6 Sn1 116.89(2) . .
Zn2 Zn6 Sn1 116.89(2) 1_554 .
Zn11 Zn6 Sn1 118.72(3) 7_565 .
Zn2 Zn6 Zn8 92.58(2) . .
Zn2 Zn6 Zn8 92.58(2) 1_554 .
Zn11 Zn6 Zn8 133.11(3) 7_565 .
Sn1 Zn6 Zn8 108.16(3) . .
Zn2 Zn6 Nd3 64.15(2) . .
Zn2 Zn6 Nd3 64.15(2) 1_554 .
Zn11 Zn6 Nd3 65.66(2) 7_565 .
Sn1 Zn6 Nd3 175.62(3) . .
Zn8 Zn6 Nd3 67.46(2) . .
Zn2 Zn6 Nd1 71.70(2) . .
Zn2 Zn6 Nd1 153.72(3) 1_554 .
Zn11 Zn6 Nd1 135.824(13) 7_565 .
Sn1 Zn6 Nd1 67.644(15) . .
Zn8 Zn6 Nd1 62.581(15) . .
Nd3 Zn6 Nd1 109.433(17) . .
Zn2 Zn6 Nd1 153.72(3) . 1_554
Zn2 Zn6 Nd1 71.70(2) 1_554 1_554
Zn11 Zn6 Nd1 135.825(13) 7_565 1_554
Sn1 Zn6 Nd1 67.644(15) . 1_554
Zn8 Zn6 Nd1 62.580(15) . 1_554
Nd3 Zn6 Nd1 109.433(17) . 1_554
Nd1 Zn6 Nd1 88.16(3) . 1_554
Zn2 Zn6 Nd2 130.23(3) . 7_564
Zn2 Zn6 Nd2 61.31(2) 1_554 7_564
Zn11 Zn6 Nd2 71.101(18) 7_565 7_564
Sn1 Zn6 Nd2 63.279(15) . 7_564
Zn8 Zn6 Nd2 136.490(14) . 7_564
Nd3 Zn6 Nd2 119.695(16) . 7_564
Nd1 Zn6 Nd2 130.87(2) . 7_564
Nd1 Zn6 Nd2 75.766(16) 1_554 7_564
Zn2 Zn6 Nd2 61.31(2) . 7_565
Zn2 Zn6 Nd2 130.23(3) 1_554 7_565
Zn11 Zn6 Nd2 71.101(18) 7_565 7_565
Sn1 Zn6 Nd2 63.279(14) . 7_565
Zn8 Zn6 Nd2 136.490(15) . 7_565
Nd3 Zn6 Nd2 119.695(17) . 7_565
Nd1 Zn6 Nd2 75.766(16) . 7_565
Nd1 Zn6 Nd2 130.87(2) 1_554 7_565
Nd2 Zn6 Nd2 80.63(2) 7_564 7_565
Zn4 Zn7 Zn4 122.68(4) 3_545 3_546
Zn4 Zn7 Zn10 68.44(2) 3_545 3_545
Zn4 Zn7 Zn10 68.44(2) 3_546 3_545
Zn4 Zn7 Sn1 117.02(2) 3_545 .
Zn4 Zn7 Sn1 117.02(2) 3_546 .
Zn10 Zn7 Sn1 121.29(3) 3_545 .
Zn4 Zn7 Zn9 89.38(2) 3_545 .
Zn4 Zn7 Zn9 89.38(2) 3_546 .
Zn10 Zn7 Zn9 128.69(3) 3_545 .
Sn1 Zn7 Zn9 110.02(3) . .
Zn4 Zn7 Nd1 69.04(2) 3_545 1_554
Zn4 Zn7 Nd1 151.50(3) 3_546 1_554
Zn10 Zn7 Nd1 135.203(13) 3_545 1_554
Sn1 Zn7 Nd1 68.407(16) . 1_554
Zn9 Zn7 Nd1 63.638(16) . 1_554
Zn4 Zn7 Nd1 151.51(3) 3_545 .
Zn4 Zn7 Nd1 69.04(2) 3_546 .
Zn10 Zn7 Nd1 135.204(13) 3_545 .
Sn1 Zn7 Nd1 68.406(16) . .
Zn9 Zn7 Nd1 63.638(16) . .
Nd1 Zn7 Nd1 89.59(3) 1_554 .
Zn4 Zn7 Nd3 64.07(2) 3_545 3_545
Zn4 Zn7 Nd3 64.07(2) 3_546 3_545
Zn10 Zn7 Nd3 64.24(2) 3_545 3_545
Sn1 Zn7 Nd3 174.47(3) . 3_545
Zn9 Zn7 Nd3 64.45(2) . 3_545
Nd1 Zn7 Nd3 107.928(17) 1_554 3_545
Nd1 Zn7 Nd3 107.929(17) . 3_545
Zn4 Zn7 Nd4 61.48(2) 3_545 1_554
Zn4 Zn7 Nd4 131.91(3) 3_546 1_554
Zn10 Zn7 Nd4 71.484(17) 3_545 1_554
Sn1 Zn7 Nd4 64.986(14) . 1_554
Zn9 Zn7 Nd4 137.340(13) . 1_554
Nd1 Zn7 Nd4 76.460(16) 1_554 1_554
Nd1 Zn7 Nd4 133.29(2) . 1_554
Nd3 Zn7 Nd4 118.780(16) 3_545 1_554
Zn4 Zn7 Nd4 131.91(3) 3_545 .
Zn4 Zn7 Nd4 61.48(2) 3_546 .
Zn10 Zn7 Nd4 71.484(17) 3_545 .
Sn1 Zn7 Nd4 64.986(14) . .
Zn9 Zn7 Nd4 137.340(13) . .
Nd1 Zn7 Nd4 133.29(2) 1_554 .
Nd1 Zn7 Nd4 76.459(16) . .
Nd3 Zn7 Nd4 118.780(16) 3_545 .
Nd4 Zn7 Nd4 81.50(2) 1_554 .
Zn9 Zn8 Zn3 118.78(2) . .
Zn9 Zn8 Zn3 118.78(2) . 1_554
Zn3 Zn8 Zn3 121.22(4) . 1_554
Zn9 Zn8 Zn10 125.65(3) . .
Zn3 Zn8 Zn10 69.05(2) . .
Zn3 Zn8 Zn10 69.05(2) 1_554 .
Zn9 Zn8 Zn6 109.30(3) . .
Zn3 Zn8 Zn6 86.00(2) . .
Zn3 Zn8 Zn6 86.00(2) 1_554 .
Zn10 Zn8 Zn6 125.05(3) . .
Zn9 Zn8 Nd1 66.773(17) . 1_554
Zn3 Zn8 Nd1 149.90(3) . 1_554
Zn3 Zn8 Nd1 67.95(2) 1_554 1_554
Zn10 Zn8 Nd1 134.590(13) . 1_554
Zn6 Zn8 Nd1 65.284(16) . 1_554
Zn9 Zn8 Nd1 66.774(17) . .
Zn3 Zn8 Nd1 67.95(2) . .
Zn3 Zn8 Nd1 149.90(3) 1_554 .
Zn10 Zn8 Nd1 134.590(13) . .
Zn6 Zn8 Nd1 65.283(16) . .
Nd1 Zn8 Nd1 90.78(3) 1_554 .
Zn9 Zn8 Nd3 171.39(3) . .
Zn3 Zn8 Nd3 62.49(2) . .
Zn3 Zn8 Nd3 62.49(2) 1_554 .
Zn10 Zn8 Nd3 62.96(2) . .
Zn6 Zn8 Nd3 62.097(19) . .
Nd1 Zn8 Nd3 107.635(17) 1_554 .
Nd1 Zn8 Nd3 107.635(17) . .
Zn9 Zn8 Nd2 69.783(18) . 1_554
Zn3 Zn8 Nd2 133.08(3) . 1_554
Zn3 Zn8 Nd2 61.60(2) 1_554 1_554
Zn10 Zn8 Nd2 70.326(18) . 1_554
Zn6 Zn8 Nd2 137.662(13) . 1_554
Nd1 Zn8 Nd2 77.006(17) 1_554 1_554
Nd1 Zn8 Nd2 136.21(2) . 1_554
Nd3 Zn8 Nd2 116.155(16) . 1_554
Zn9 Zn8 Nd2 69.783(18) . .
Zn3 Zn8 Nd2 61.60(2) . .
Zn3 Zn8 Nd2 133.08(3) 1_554 .
Zn10 Zn8 Nd2 70.327(18) . .
Zn6 Zn8 Nd2 137.662(13) . .
Nd1 Zn8 Nd2 136.21(2) 1_554 .
Nd1 Zn8 Nd2 77.007(17) . .
Nd3 Zn8 Nd2 116.155(16) . .
Nd2 Zn8 Nd2 83.35(2) 1_554 .
Zn8 Zn9 Zn5 118.66(2) . 1_554
Zn8 Zn9 Zn5 118.67(2) . .
Zn5 Zn9 Zn5 119.67(4) 1_554 .
Zn8 Zn9 Zn11 123.92(3) . .
Zn5 Zn9 Zn11 66.92(2) 1_554 .
Zn5 Zn9 Zn11 66.92(2) . .
Zn8 Zn9 Zn7 106.65(3) . .
Zn5 Zn9 Zn7 90.34(2) 1_554 .
Zn5 Zn9 Zn7 90.34(2) . .
Zn11 Zn9 Zn7 129.43(3) . .
Zn8 Zn9 Nd1 65.957(17) . 1_554
Zn5 Zn9 Nd1 70.74(2) 1_554 1_554
Zn5 Zn9 Nd1 153.33(3) . 1_554
Zn11 Zn9 Nd1 134.955(13) . 1_554
Zn7 Zn9 Nd1 64.117(16) . 1_554
Zn8 Zn9 Nd1 65.957(17) . .
Zn5 Zn9 Nd1 153.32(3) 1_554 .
Zn5 Zn9 Nd1 70.75(2) . .
Zn11 Zn9 Nd1 134.955(13) . .
Zn7 Zn9 Nd1 64.117(16) . .
Nd1 Zn9 Nd1 90.06(3) 1_554 .
Zn8 Zn9 Nd3 171.61(3) . 3_545
Zn5 Zn9 Nd3 63.08(2) 1_554 3_545
Zn5 Zn9 Nd3 63.08(2) . 3_545
Zn11 Zn9 Nd3 64.47(2) . 3_545
Zn7 Zn9 Nd3 64.96(2) . 3_545
Nd1 Zn9 Nd3 108.589(17) 1_554 3_545
Nd1 Zn9 Nd3 108.589(17) . 3_545
Zn8 Zn9 Nd2 66.622(17) . 1_554
Zn5 Zn9 Nd2 62.03(2) 1_554 1_554
Zn5 Zn9 Nd2 130.97(3) . 1_554
Zn11 Zn9 Nd2 71.578(18) . 1_554
Zn7 Zn9 Nd2 137.245(14) . 1_554
Nd1 Zn9 Nd2 75.655(16) 1_554 1_554
Nd1 Zn9 Nd2 132.26(2) . 1_554
Nd3 Zn9 Nd2 119.149(17) 3_545 1_554
Zn8 Zn9 Nd2 66.623(17) . .
Zn5 Zn9 Nd2 130.97(3) 1_554 .
Zn5 Zn9 Nd2 62.03(2) . .
Zn11 Zn9 Nd2 71.577(18) . .
Zn7 Zn9 Nd2 137.245(14) . .
Nd1 Zn9 Nd2 132.26(2) 1_554 .
Nd1 Zn9 Nd2 75.656(16) . .
Nd3 Zn9 Nd2 119.148(17) 3_545 .
Nd2 Zn9 Nd2 81.14(2) 1_554 .
Zn7 Zn10 Zn8 138.16(3) 3 .
Zn7 Zn10 Zn1 111.38(3) 3 7_665
Zn8 Zn10 Zn1 110.46(3) . 7_665
Zn7 Zn10 Sn1 111.38(3) 3 7_665
Zn8 Zn10 Sn1 110.46(3) . 7_665
Zn1 Zn10 Sn1 0.000(19) 7_665 7_665
Zn7 Zn10 Zn4 54.940(19) 3 .
Zn8 Zn10 Zn4 104.30(2) . .
Zn1 Zn10 Zn4 117.52(2) 7_665 .
Sn1 Zn10 Zn4 117.52(2) 7_665 .
Zn7 Zn10 Zn4 54.939(19) 3 1_554
Zn8 Zn10 Zn4 104.30(2) . 1_554
Zn1 Zn10 Zn4 117.51(2) 7_665 1_554
Sn1 Zn10 Zn4 117.51(2) 7_665 1_554
Zn4 Zn10 Zn4 101.12(4) . 1_554
Zn7 Zn10 Zn3 103.49(2) 3 1_554
Zn8 Zn10 Zn3 54.808(18) . 1_554
Zn1 Zn10 Zn3 118.49(2) 7_665 1_554
Sn1 Zn10 Zn3 118.49(2) 7_665 1_554
Zn4 Zn10 Zn3 123.99(3) . 1_554
Zn4 Zn10 Zn3 51.79(2) 1_554 1_554
Zn7 Zn10 Zn3 103.49(2) 3 .
Zn8 Zn10 Zn3 54.808(18) . .
Zn1 Zn10 Zn3 118.49(2) 7_665 .
Sn1 Zn10 Zn3 118.49(2) 7_665 .
Zn4 Zn10 Zn3 51.79(2) . .
Zn4 Zn10 Zn3 123.99(3) 1_554 .
Zn3 Zn10 Zn3 99.36(3) 1_554 .
Zn7 Zn10 Nd3 68.19(2) 3 .
Zn8 Zn10 Nd3 69.97(2) . .
Zn1 Zn10 Nd3 179.56(3) 7_665 .
Sn1 Zn10 Nd3 179.56(3) 7_665 .
Zn4 Zn10 Nd3 62.271(18) . .
Zn4 Zn10 Nd3 62.272(18) 1_554 .
Zn3 Zn10 Nd3 61.726(18) 1_554 .
Zn3 Zn10 Nd3 61.727(18) . .
Zn7 Zn10 Nd2 137.970(14) 3 1_554
Zn8 Zn10 Nd2 65.017(17) . 1_554
Zn1 Zn10 Nd2 63.019(15) 7_665 1_554
Sn1 Zn10 Nd2 63.019(15) 7_665 1_554
Zn4 Zn10 Nd2 166.98(2) . 1_554
Zn4 Zn10 Nd2 89.18(2) 1_554 1_554
Zn3 Zn10 Nd2 57.136(18) 1_554 1_554
Zn3 Zn10 Nd2 115.68(3) . 1_554
Nd3 Zn10 Nd2 117.285(17) . 1_554
Zn7 Zn10 Nd2 137.970(14) 3 .
Zn8 Zn10 Nd2 65.017(17) . .
Zn1 Zn10 Nd2 63.018(15) 7_665 .
Sn1 Zn10 Nd2 63.018(15) 7_665 .
Zn4 Zn10 Nd2 89.18(2) . .
Zn4 Zn10 Nd2 166.98(2) 1_554 .
Zn3 Zn10 Nd2 115.68(3) 1_554 .
Zn3 Zn10 Nd2 57.136(18) . .
Nd3 Zn10 Nd2 117.285(17) . .
Nd2 Zn10 Nd2 79.59(2) 1_554 .
Zn7 Zn10 Nd4 65.041(17) 3 3_556
Zn8 Zn10 Nd4 138.853(14) . 3_556
Zn1 Zn10 Nd4 62.705(14) 7_665 3_556
Sn1 Zn10 Nd4 62.705(14) 7_665 3_556
Zn4 Zn10 Nd4 56.908(18) . 3_556
Zn4 Zn10 Nd4 114.71(3) 1_554 3_556
Zn3 Zn10 Nd4 166.20(2) 1_554 3_556
Zn3 Zn10 Nd4 91.11(2) . 3_556
Nd3 Zn10 Nd4 116.984(17) . 3_556
Nd2 Zn10 Nd4 125.71(2) 1_554 3_556
Nd2 Zn10 Nd4 77.572(15) . 3_556
Zn9 Zn11 Zn6 114.44(3) . 7_665
Zn9 Zn11 Zn12 110.298(18) . 3_545
Zn6 Zn11 Zn12 108.995(19) 7_665 3_545
Zn9 Zn11 Zn12 110.298(18) . 3_546
Zn6 Zn11 Zn12 108.995(19) 7_665 3_546
Zn12 Zn11 Zn12 103.20(3) 3_545 3_546
Zn9 Zn11 Zn5 55.855(18) . .
Zn6 Zn11 Zn5 119.33(2) 7_665 .
Zn12 Zn11 Zn5 131.19(3) 3_545 .
Zn12 Zn11 Zn5 55.905(18) 3_546 .
Zn9 Zn11 Zn5 55.854(18) . 1_554
Zn6 Zn11 Zn5 119.33(2) 7_665 1_554
Zn12 Zn11 Zn5 55.905(18) 3_545 1_554
Zn12 Zn11 Zn5 131.19(3) 3_546 1_554
Zn5 Zn11 Zn5 102.11(3) . 1_554
Zn9 Zn11 Zn2 118.79(2) . 7_665
Zn6 Zn11 Zn2 55.224(18) 7_665 7_665
Zn12 Zn11 Zn2 130.61(3) 3_545 7_665
Zn12 Zn11 Zn2 55.591(18) 3_546 7_665
Zn5 Zn11 Zn2 77.42(2) . 7_665
Zn5 Zn11 Zn2 171.51(3) 1_554 7_665
Zn9 Zn11 Zn2 118.79(2) . 7_664
Zn6 Zn11 Zn2 55.224(18) 7_665 7_664
Zn12 Zn11 Zn2 55.591(18) 3_545 7_664
Zn12 Zn11 Zn2 130.61(3) 3_546 7_664
Zn5 Zn11 Zn2 171.51(3) . 7_664
Zn5 Zn11 Zn2 77.42(2) 1_554 7_664
Zn2 Zn11 Zn2 101.76(3) 7_665 7_664
Zn9 Zn11 Nd3 67.39(2) . 3_545
Zn6 Zn11 Nd3 178.17(3) 7_665 3_545
Zn12 Zn11 Nd3 69.988(15) 3_545 3_545
Zn12 Zn11 Nd3 69.988(15) 3_546 3_545
Zn5 Zn11 Nd3 61.512(18) . 3_545
Zn5 Zn11 Nd3 61.512(18) 1_554 3_545
Zn2 Zn11 Nd3 124.157(19) 7_665 3_545
Zn2 Zn11 Nd3 124.157(19) 7_664 3_545
Zn9 Zn11 Nd3 179.97(3) . 7_665
Zn6 Zn11 Nd3 65.59(2) 7_665 7_665
Zn12 Zn11 Nd3 69.683(14) 3_545 7_665
Zn12 Zn11 Nd3 69.683(14) 3_546 7_665
Zn5 Zn11 Nd3 124.134(19) . 7_665
Zn5 Zn11 Nd3 124.135(19) 1_554 7_665
Zn2 Zn11 Nd3 61.222(18) 7_665 7_665
Zn2 Zn11 Nd3 61.222(18) 7_664 7_665
Nd3 Zn11 Nd3 112.58(2) 3_545 7_665
Zn9 Zn11 Nd2 64.714(17) . .
Zn6 Zn11 Nd2 65.005(17) 7_665 .
Zn12 Zn11 Nd2 166.686(18) 3_545 .
Zn12 Zn11 Nd2 90.091(19) 3_546 .
Zn5 Zn11 Nd2 57.615(18) . .
Zn5 Zn11 Nd2 115.38(3) 1_554 .
Zn2 Zn11 Nd2 57.081(18) 7_665 .
Zn2 Zn11 Nd2 114.73(3) 7_664 .
Nd3 Zn11 Nd2 116.324(17) 3_545 .
Nd3 Zn11 Nd2 115.310(17) 7_665 .
Zn9 Zn11 Nd2 64.713(17) . 1_554
Zn6 Zn11 Nd2 65.006(17) 7_665 1_554
Zn12 Zn11 Nd2 90.091(19) 3_545 1_554
Zn12 Zn11 Nd2 166.685(18) 3_546 1_554
Zn5 Zn11 Nd2 115.38(3) . 1_554
Zn5 Zn11 Nd2 57.614(18) 1_554 1_554
Zn2 Zn11 Nd2 114.73(3) 7_665 1_554
Zn2 Zn11 Nd2 57.082(18) 7_664 1_554
Nd3 Zn11 Nd2 116.323(17) 3_545 1_554
Nd3 Zn11 Nd2 115.311(17) 7_665 1_554
Nd2 Zn11 Nd2 76.61(2) . 1_554
Zn2 Zn12 Zn2 180.0 5_566 .
Zn2 Zn12 Zn5 95.59(2) 5_566 7_565
Zn2 Zn12 Zn5 84.41(2) . 7_565
Zn2 Zn12 Zn5 84.41(2) 5_566 3_556
Zn2 Zn12 Zn5 95.59(2) . 3_556
Zn5 Zn12 Zn5 180.0 7_565 3_556
Zn2 Zn12 Zn11 117.246(15) 5_566 7_565
Zn2 Zn12 Zn11 62.754(15) . 7_565
Zn5 Zn12 Zn11 62.458(15) 7_565 7_565
Zn5 Zn12 Zn11 117.542(15) 3_556 7_565
Zn2 Zn12 Zn11 62.754(15) 5_566 3_556
Zn2 Zn12 Zn11 117.246(15) . 3_556
Zn5 Zn12 Zn11 117.542(15) 7_565 3_556
Zn5 Zn12 Zn11 62.458(15) 3_556 3_556
Zn11 Zn12 Zn11 180.00(2) 7_565 3_556
Zn2 Zn12 Zn11 117.246(15) 5_566 7_566
Zn2 Zn12 Zn11 62.754(15) . 7_566
Zn5 Zn12 Zn11 62.458(15) 7_565 7_566
Zn5 Zn12 Zn11 117.542(15) 3_556 7_566
Zn11 Zn12 Zn11 103.20(3) 7_565 7_566
Zn11 Zn12 Zn11 76.80(3) 3_556 7_566
Zn2 Zn12 Zn11 62.754(15) 5_566 3
Zn2 Zn12 Zn11 117.246(15) . 3
Zn5 Zn12 Zn11 117.542(15) 7_565 3
Zn5 Zn12 Zn11 62.458(15) 3_556 3
Zn11 Zn12 Zn11 76.80(3) 7_565 3
Zn11 Zn12 Zn11 103.20(3) 3_556 3
Zn11 Zn12 Zn11 180.00(2) 7_566 3
Zn2 Zn12 Nd3 120.870(12) 5_566 .
Zn2 Zn12 Nd3 59.131(12) . .
Zn5 Zn12 Nd3 120.983(12) 7_565 .
Zn5 Zn12 Nd3 59.017(12) 3_556 .
Zn11 Zn12 Nd3 59.909(17) 7_565 .
Zn11 Zn12 Nd3 120.091(17) 3_556 .
Zn11 Zn12 Nd3 120.532(17) 7_566 .
Zn11 Zn12 Nd3 59.468(17) 3 .
Zn2 Zn12 Nd3 59.129(12) 5_566 5_565
Zn2 Zn12 Nd3 120.870(12) . 5_565
Zn5 Zn12 Nd3 59.018(12) 7_565 5_565
Zn5 Zn12 Nd3 120.982(12) 3_556 5_565
Zn11 Zn12 Nd3 59.469(17) 7_565 5_565
Zn11 Zn12 Nd3 120.531(17) 3_556 5_565
Zn11 Zn12 Nd3 120.092(17) 7_566 5_565
Zn11 Zn12 Nd3 59.908(17) 3 5_565
Nd3 Zn12 Nd3 99.819(19) . 5_565
Zn2 Zn12 Nd3 120.871(12) 5_566 1_556
Zn2 Zn12 Nd3 59.130(12) . 1_556
Zn5 Zn12 Nd3 120.982(12) 7_565 1_556
Zn5 Zn12 Nd3 59.018(12) 3_556 1_556
Zn11 Zn12 Nd3 120.531(17) 7_565 1_556
Zn11 Zn12 Nd3 59.469(17) 3_556 1_556
Zn11 Zn12 Nd3 59.908(17) 7_566 1_556
Zn11 Zn12 Nd3 120.092(17) 3 1_556
Nd3 Zn12 Nd3 80.181(19) . 1_556
Nd3 Zn12 Nd3 180.0 5_565 1_556
Zn2 Zn12 Nd3 59.129(12) 5_566 5_566
Zn2 Zn12 Nd3 120.870(12) . 5_566
Zn5 Zn12 Nd3 59.018(12) 7_565 5_566
Zn5 Zn12 Nd3 120.982(12) 3_556 5_566
Zn11 Zn12 Nd3 120.092(17) 7_565 5_566
Zn11 Zn12 Nd3 59.908(17) 3_556 5_566
Zn11 Zn12 Nd3 59.469(17) 7_566 5_566
Zn11 Zn12 Nd3 120.531(17) 3 5_566
Nd3 Zn12 Nd3 180.0 . 5_566
Nd3 Zn12 Nd3 80.180(19) 5_565 5_566
Nd3 Zn12 Nd3 99.820(19) 1_556 5_566

loop_
_geom_bond_atom_site_label_1
_geom_bond_atom_site_label_2
_geom_bond_distance
_geom_bond_site_symmetry_2
Nd1 Zn8 3.1256(7) .
Nd1 Zn8 3.1256(7) 1_556
Nd1 Zn9 3.1452(7) .
Nd1 Zn9 3.1452(7) 1_556
Nd1 Zn7 3.1581(7) .
Nd1 Zn7 3.1581(7) 1_556
Nd1 Zn6 3.1986(7) .
Nd1 Zn6 3.1986(7) 1_556
Nd1 Zn3 3.2090(8) .
Nd1 Zn4 3.2674(8) 3_546
Nd1 Zn1 3.2891(6) 1_556
Nd1 Sn1 3.2891(6) 1_556
Nd2 Zn3 3.0971(7) .
Nd2 Zn2 3.1500(7) 7_665
Nd2 Zn5 3.1734(8) .
Nd2 Zn1 3.2656(6) 7_666
Nd2 Sn1 3.2656(6) 7_666
Nd2 Zn1 3.2656(6) 7_665
Nd2 Sn1 3.2656(6) 7_665
Nd2 Zn8 3.3467(7) .
Nd2 Zn8 3.3467(7) 1_556
Nd2 Zn9 3.4213(7) 1_556
Nd2 Zn9 3.4213(7) .
Nd2 Zn6 3.4391(7) 7_666
Nd3 Zn5 3.0940(7) 3_556
Nd3 Zn5 3.0940(7) 3
Nd3 Zn2 3.0961(7) 1_554
Nd3 Zn2 3.0961(7) .
Nd3 Zn3 3.1232(7) 1_554
Nd3 Zn3 3.1232(7) .
Nd3 Zn4 3.1309(7) .
Nd3 Zn4 3.1310(7) 1_554
Nd3 Zn10 3.1568(7) .
Nd3 Zn11 3.1674(7) 3
Nd3 Zn6 3.1863(8) .
Nd3 Zn11 3.1879(7) 7_565
Nd4 Zn4 3.1298(7) 7_565
Nd4 Zn4 3.1298(7) 3_546
Nd4 Zn1 3.3149(6) 5
Nd4 Zn1 3.3149(6) 1_556
Nd4 Sn1 3.3149(6) 5
Nd4 Sn1 3.3149(6) 1_556
Nd4 Zn1 3.3149(6) 5_556
Nd4 Sn1 3.3149(6) 5_556
Nd4 Sn1 3.3150(6) .
Nd4 Zn7 3.4089(7) 5
Nd4 Zn7 3.4089(7) 1_556
Sn1 Zn10 2.6095(8) 7_565
Sn1 Zn7 2.6439(8) .
Sn1 Zn6 2.6544(8) .
Sn1 Nd2 3.2655(6) 7_565
Sn1 Nd2 3.2655(6) 7_564
Sn1 Nd1 3.2891(6) 1_554
Sn1 Nd4 3.3150(6) 1_554
Zn2 Zn6 2.5573(8) 1_556
Zn2 Zn6 2.5573(8) .
Zn2 Zn12 2.6617(7) .
Zn2 Zn3 2.7167(10) .
Zn2 Zn11 2.8682(8) 7_565
Zn2 Zn11 2.8682(8) 7_566
Zn2 Nd3 3.0961(7) 1_556
Zn2 Nd2 3.1500(7) 7_565
Zn3 Zn4 2.5328(10) .
Zn3 Zn8 2.5537(8) 1_556
Zn3 Zn8 2.5538(8) .
Zn3 Zn10 2.9184(8) 1_556
Zn3 Zn10 2.9184(8) .
Zn3 Nd3 3.1232(7) 1_556
Zn4 Zn7 2.5359(8) 3_556
Zn4 Zn7 2.5359(8) 3
Zn4 Zn5 2.7643(10) 3_556
Zn4 Zn10 2.8812(8) 1_556
Zn4 Zn10 2.8812(8) .
Zn4 Nd4 3.1299(7) 3_556
Zn4 Nd3 3.1309(7) 1_556
Zn4 Nd1 3.2674(8) 3_556
Zn5 Zn9 2.5737(8) .
Zn5 Zn9 2.5737(8) 1_556
Zn5 Zn12 2.6720(7) 3_546
Zn5 Zn4 2.7643(10) 3_546
Zn5 Zn11 2.8610(8) .
Zn5 Zn11 2.8610(8) 1_556
Zn5 Nd3 3.0940(7) 3_545
Zn5 Nd3 3.0940(7) 3_546
Zn6 Zn2 2.5574(8) 1_554
Zn6 Zn11 2.6308(9) 7_565
Zn6 Zn8 2.7798(9) .
Zn6 Nd1 3.1986(7) 1_554
Zn6 Nd2 3.4391(7) 7_564
Zn6 Nd2 3.4391(7) 7_565
Zn7 Zn4 2.5359(8) 3_545
Zn7 Zn4 2.5359(8) 3_546
Zn7 Zn10 2.5871(9) 3_545
Zn7 Zn9 2.7753(9) .
Zn7 Nd1 3.1581(7) 1_554
Zn7 Nd3 3.2541(7) 3_545
Zn7 Nd4 3.4089(7) 1_554
Zn8 Zn9 2.5140(9) .
Zn8 Zn3 2.5538(8) 1_554
Zn8 Zn10 2.5950(9) .
Zn8 Nd1 3.1256(7) 1_554
Zn8 Nd2 3.3466(7) 1_554
Zn9 Zn5 2.5737(8) 1_554
Zn9 Zn11 2.6146(9) .
Zn9 Nd1 3.1451(7) 1_554
Zn9 Nd3 3.2404(7) 3_545
Zn9 Nd2 3.4213(7) 1_554
Zn10 Zn7 2.5871(10) 3
Zn10 Zn1 2.6095(8) 7_665
Zn10 Sn1 2.6095(8) 7_665
Zn10 Zn4 2.8812(8) 1_554
Zn10 Zn3 2.9184(8) 1_554
Zn10 Nd2 3.4766(7) 1_554
Zn10 Nd4 3.5654(7) 3_556
Zn11 Zn6 2.6308(9) 7_665
Zn11 Zn12 2.8393(7) 3_545
Zn11 Zn12 2.8393(7) 3_546
Zn11 Zn5 2.8610(8) 1_554
Zn11 Zn2 2.8682(8) 7_665
Zn11 Zn2 2.8682(8) 7_664
Zn11 Nd3 3.1674(7) 3_545
Zn11 Nd3 3.1879(7) 7_665
Zn11 Nd2 3.5899(7) 1_554
Zn12 Zn2 2.6616(7) 5_566
Zn12 Zn5 2.6720(7) 7_565
Zn12 Zn5 2.6720(7) 3_556
Zn12 Zn11 2.8393(7) 7_565
Zn12 Zn11 2.8393(7) 3_556
Zn12 Zn11 2.8393(7) 7_566
Zn12 Zn11 2.8393(7) 3
Zn12 Nd3 3.4552(5) 5_565
Zn12 Nd3 3.4552(5) 1_556
Zn12 Nd3 3.4552(5) 5_566
